data_7200117
loop_
_publ_author_name
'Kendrick, John'
'Gourlay, Matthew D.'
'Neumann, Marcus A.'
'Leusen, Frank J. J.'

_publ_section_title
;
 Predicting spontaneous racemate resolution using recent developments in
 crystal structure prediction
;
_journal_issue 11
_journal_name_full CrystEngComm
_journal_page_first 2391
_journal_page_last 2399
_journal_paper_doi 10.1039/b909038j
_journal_volume 11
_journal_year 2009
_space_group_IT_number 19
_symmetry_cell_setting orthorhombic
_symmetry_Int_Tables_number 19
_symmetry_space_group_name_Hall 'P 2ac 2ab'
_symmetry_space_group_name_H-M 'P 21 21 21'
_cell_angle_alpha 90.000000
_cell_angle_beta 90.000000
_cell_angle_gamma 90.000000
_cell_length_a 5.924116
_cell_length_b 7.838258
_cell_length_c 11.831688
_cell_volume 549.401
_cod_data_source_file 5HMO_enantiopure.cif
_cod_data_source_block 5HMO_E_25
_cod_original_sg_symbol_H-M 'P 2_1 2_1 2_1'
_cod_struct_determination_method theoretical
_cod_database_code 7200117

loop_
_symmetry_equiv_pos_site_id
_symmetry_equiv_pos_as_xyz
1 x,y,z
2 -x+1/2,-y,z+1/2
3 -x,y+1/2,-z+1/2
4 x+1/2,-y+1/2,-z

loop_
_atom_site_label
_atom_site_type_symbol
_atom_site_fract_x
_atom_site_fract_y
_atom_site_fract_z
C46 C 1.782203 0.056305 0.235255
C47 C 1.803920 0.005592 0.109321
O48 O 1.777602 0.165703 0.046569
C49 C 1.754992 0.296593 0.120953
N50 N 1.764678 0.240892 0.228069
O51 O 1.732766 0.446849 0.088887
C52 C 1.627396 -0.121508 0.070184
O53 O 1.404211 -0.067382 0.097589
H54 H 1.630568 0.001127 0.274235
H55 H 1.930978 0.017543 0.284050
H56 H 1.972576 -0.042859 0.088893
H57 H 1.717717 0.318485 0.295120
H58 H 1.644274 -0.142097 -0.021272
H59 H 1.660736 -0.244348 0.112011
H60 H 1.336541 -0.008485 0.030083
